data_1500021
loop_
_publ_author_name
'Miguel A. Galindo'
'Miguel Quir\'os'
'M. Angustias Romero'
'Jorge A.R. Navarro'

_publ_contact_author_address
;
     Departamento de Qu\'imica Inorg\'anica
     Facultad de Ciencias
     Universidad de Granada
     18071 Granada
     SPAIN
;
_publ_contact_author_email mquiros@ugr.es
_publ_contact_author_fax 34-58-248526
_publ_contact_author_name 'Miguel Quir\'os'
_publ_contact_author_phone 34-58-240441
_publ_section_title
;
 Cyclic tetranuclear half-sandwich ruthenium(II) complexes with
 4,7-phenanthroline and hydroxo bridges: Crystal structure, solution
 behaviour and binding to nucleosides
;
_journal_name_full 'Journal of Inorganic Biochemistry'
_journal_page_first 1025
_journal_page_last 1032
_journal_paper_doi 10.1016/j.jinorgbio.2007.11.009
_journal_volume 102
_journal_year 2008
_chemical_formula_sum 'C64 H84 N8 O20 Ru4'
_chemical_formula_weight 1689.67
_chemical_name_systematic
;
 ?
;
_space_group_IT_number 15
_symmetry_cell_setting monoclinic
_symmetry_space_group_name_Hall '-C 2yc'
_symmetry_space_group_name_H-M 'C 1 2/c 1'
_atom_sites_solution_hydrogens geom
_atom_sites_solution_primary direct
_atom_sites_solution_secondary difmap
_audit_creation_method SHELXL-97
_cell_angle_alpha 90.00
_cell_angle_beta 105.708(1)
_cell_angle_gamma 90.00
_cell_formula_units_Z 8
_cell_length_a 32.9293(14)
_cell_length_b 20.2105(9)
_cell_length_c 22.4980(9)
_cell_measurement_reflns_used 7395
_cell_measurement_temperature 298(2)
_cell_measurement_theta_max 28.10
_cell_measurement_theta_min 2.37
_cell_volume 14413.6(11)
_computing_cell_refinement 'Bruker SMART'
_computing_data_collection 'Bruker SMART'
_computing_data_reduction 'Bruker SAINT'
_computing_molecular_graphics 'Xtal_GX (S. Hall & D. du Boulay)'
_computing_publication_material 'SHELXL-97 (Sheldrick, 1997)'
_computing_structure_refinement 'SHELXL-97 (Sheldrick, 1997)'
_computing_structure_solution 'SHELXS-97 (Sheldrick, 1990)'
_diffrn_ambient_temperature 298(2)
_diffrn_detector_area_resol_mean 66.06
_diffrn_measured_fraction_theta_full 0.935
_diffrn_measured_fraction_theta_max 0.935
_diffrn_measurement_device_type 'Bruker SMART APEX CCD system'
_diffrn_measurement_method 'phi and omega scans'
_diffrn_radiation_monochromator graphite
_diffrn_radiation_source 'fine-focus sealed tube'
_diffrn_radiation_type MoK\a
_diffrn_radiation_wavelength 0.71073
_diffrn_reflns_av_R_equivalents 0.0352
_diffrn_reflns_av_sigmaI/netI 0.0277
_diffrn_reflns_limit_h_max 43
_diffrn_reflns_limit_h_min -42
_diffrn_reflns_limit_k_max 26
_diffrn_reflns_limit_k_min -26
_diffrn_reflns_limit_l_max 29
_diffrn_reflns_limit_l_min -29
_diffrn_reflns_number 83214
_diffrn_reflns_theta_full 28.35
_diffrn_reflns_theta_max 28.35
_diffrn_reflns_theta_min 1.41
_diffrn_standards_decay_% 0
_diffrn_standards_number 854
_exptl_absorpt_coefficient_mu 0.897
_exptl_absorpt_correction_T_max 0.8340
_exptl_absorpt_correction_T_min 0.7442
_exptl_absorpt_correction_type multi-scan
_exptl_crystal_colour red
_exptl_crystal_density_diffrn 1.557
_exptl_crystal_density_method 'not measured'
_exptl_crystal_description prismatic
_exptl_crystal_F_000 6880
_exptl_crystal_size_max 0.51
_exptl_crystal_size_mid 0.41
_exptl_crystal_size_min 0.21
_refine_diff_density_max 1.375
_refine_diff_density_min -0.872
_refine_diff_density_rms 0.170
_refine_ls_extinction_method none
_refine_ls_goodness_of_fit_ref 1.069
_refine_ls_hydrogen_treatment constr
_refine_ls_matrix_type full
_refine_ls_number_parameters 781
_refine_ls_number_reflns 16838
_refine_ls_number_restraints 24
_refine_ls_restrained_S_all 1.075
_refine_ls_R_factor_all 0.0881
_refine_ls_R_factor_gt 0.0675
_refine_ls_shift/su_max 0.015
_refine_ls_shift/su_mean 0.001
_refine_ls_structure_factor_coef Fsqd
_refine_ls_weighting_details 'calc w=1/[\s^2^(Fo^2^)+(0.1500P)^2^+50.0000P] where P=(Fo^2^+2Fc^2^)/3'
_refine_ls_weighting_scheme calc
_refine_ls_wR_factor_gt 0.2340
_refine_ls_wR_factor_ref 0.2589
_reflns_number_gt 12013
_reflns_number_total 16838
_reflns_threshold_expression >2sigma(I)
_cod_data_source_file ruterf.cif
_cod_data_source_block ruterf
_cod_original_sg_symbol_H-M 'C 2/c'
_cod_database_code 1500021

loop_
_symmetry_equiv_pos_as_xyz
'x, y, z'
'-x, y, -z+1/2'
'x+1/2, y+1/2, z'
'-x+1/2, y+1/2, -z+1/2'
'-x, -y, -z'
'x, -y, z-1/2'
'-x+1/2, -y+1/2, -z'
'x+1/2, -y+1/2, z-1/2'

loop_
_atom_site_label
_atom_site_type_symbol
_atom_site_fract_x
_atom_site_fract_y
_atom_site_fract_z
_atom_site_U_iso_or_equiv
_atom_site_adp_type
_atom_site_occupancy
_atom_site_symmetry_multiplicity
_atom_site_calc_flag
_atom_site_refinement_flags
Ru1 Ru 0.363726(14) 0.42826(2) 0.380221(19) 0.04715(15) Uani 1 1 d .
Ru2 Ru 0.381577(13) 0.55603(2) 0.29890(2) 0.04768(15) Uani 1 1 d .
O1 O 0.34117(11) 0.47552(17) 0.29536(15) 0.0493(8) Uani 1 1 d .
O2 O 0.39436(12) 0.51947(19) 0.38893(17) 0.0569(9) Uani 1 1 d .
C1P C 0.3588(2) 0.3514(3) 0.4480(3) 0.0623(15) Uani 1 1 d .
C11P C 0.3367(3) 0.3508(4) 0.4992(3) 0.086(2) Uani 1 1 d .
H11P H 0.3426 0.3932 0.5208 0.103 Uiso 1 1 d R
C12P C 0.2906(4) 0.3425(6) 0.4794(5) 0.125(4) Uani 1 1 d .
H12P H 0.2785 0.3760 0.4496 0.150 Uiso 1 1 d R
H13P H 0.2795 0.3467 0.5145 0.150 Uiso 1 1 d R
H14P H 0.2838 0.2996 0.4612 0.150 Uiso 1 1 d R
C13P C 0.3584(4) 0.2958(5) 0.5456(4) 0.112(3) Uani 1 1 d .
H15P H 0.3477 0.2974 0.5813 0.134 Uiso 1 1 d R
H16P H 0.3883 0.3029 0.5579 0.134 Uiso 1 1 d R
H17P H 0.3524 0.2532 0.5263 0.134 Uiso 1 1 d R
C2P C 0.4001(2) 0.3744(4) 0.4588(3) 0.078(2) Uani 1 1 d .
H2P H 0.4138 0.3910 0.4976 0.093 Uiso 1 1 d R
C3P C 0.4219(2) 0.3733(4) 0.4121(4) 0.082(2) Uani 1 1 d .
H3P H 0.4496 0.3881 0.4211 0.099 Uiso 1 1 d R
C4P C 0.4025(3) 0.3507(4) 0.3541(4) 0.081(2) Uani 1 1 d .
C41P C 0.4248(3) 0.3497(5) 0.3031(5) 0.114(3) Uani 1 1 d .
H41P H 0.4509 0.3735 0.3165 0.137 Uiso 1 1 d R
H42P H 0.4072 0.3703 0.2667 0.137 Uiso 1 1 d R
H43P H 0.4304 0.3048 0.2939 0.137 Uiso 1 1 d R
C5P C 0.3592(2) 0.3303(3) 0.3413(3) 0.0665(16) Uani 1 1 d .
H5P H 0.3448 0.3177 0.3014 0.080 Uiso 1 1 d R
C6P C 0.3382(2) 0.3292(3) 0.3877(3) 0.0598(14) Uani 1 1 d .
H6P H 0.3106 0.3138 0.3788 0.072 Uiso 1 1 d R
C1Q C 0.4435(2) 0.6014(4) 0.3077(4) 0.0723(18) Uani 1 1 d .
C11Q C 0.4780(3) 0.6203(6) 0.3648(5) 0.122(4) Uani 1 1 d .
H11Q H 0.4816 0.5828 0.3933 0.146 Uiso 1 1 d R
C12Q C 0.5186(3) 0.6260(8) 0.3453(6) 0.165(6) Uani 1 1 d .
H12Q H 0.5130 0.6491 0.3066 0.199 Uiso 1 1 d R
H13Q H 0.5291 0.5826 0.3407 0.199 Uiso 1 1 d R
H14Q H 0.5392 0.6499 0.3761 0.199 Uiso 1 1 d R
C13Q C 0.4715(4) 0.6771(11) 0.3977(11) 0.300(16) Uani 1 1 d .
H15Q H 0.4511 0.7055 0.3711 0.361 Uiso 1 1 d R
H16Q H 0.4977 0.7004 0.4127 0.361 Uiso 1 1 d R
H17Q H 0.4613 0.6637 0.4320 0.361 Uiso 1 1 d R
C2Q C 0.4120(3) 0.6450(4) 0.2773(5) 0.088(2) Uani 1 1 d .
H2Q H 0.4119 0.6880 0.2921 0.106 Uiso 1 1 d R
C3Q C 0.3800(2) 0.6254(4) 0.2242(4) 0.086(2) Uani 1 1 d .
H3Q H 0.3591 0.6555 0.2051 0.103 Uiso 1 1 d R
C4Q C 0.3793(2) 0.5614(4) 0.2002(3) 0.0714(18) Uani 1 1 d .
C41Q C 0.3445(3) 0.5402(6) 0.1450(3) 0.118(4) Uani 1 1 d .
H41Q H 0.3558 0.5332 0.1104 0.142 Uiso 1 1 d R
H42Q H 0.3233 0.5740 0.1350 0.142 Uiso 1 1 d R
H43Q H 0.3321 0.4998 0.1543 0.142 Uiso 1 1 d R
C5Q C 0.4105(2) 0.5174(3) 0.2305(3) 0.0680(16) Uani 1 1 d .
H5Q H 0.4105 0.4747 0.2150 0.082 Uiso 1 1 d R
C6Q C 0.4417(2) 0.5351(3) 0.2833(3) 0.0674(16) Uani 1 1 d .
H6Q H 0.4616 0.5039 0.3031 0.081 Uiso 1 1 d R
Ru3 Ru 0.135489(13) 0.56864(2) 0.123215(19) 0.04505(14) Uani 1 1 d .
Ru4 Ru 0.116841(14) 0.43893(2) 0.20190(2) 0.05117(15) Uani 1 1 d .
O3 O 0.16332(11) 0.48293(18) 0.16794(17) 0.0506(8) Uani 1 1 d .
O4 O 0.09400(11) 0.53372(19) 0.17240(18) 0.0552(9) Uani 1 1 d .
C1R C 0.08762(19) 0.6211(3) 0.0519(3) 0.0583(14) Uani 1 1 d .
C11R C 0.0432(2) 0.6444(3) 0.0484(4) 0.0755(19) Uani 1 1 d .
H11R H 0.0258 0.6048 0.0474 0.091 Uiso 1 1 d R
C12R C 0.0386(3) 0.6855(5) 0.1004(5) 0.111(3) Uani 1 1 d .
H12R H 0.0502 0.6624 0.1385 0.133 Uiso 1 1 d R
H13R H 0.0093 0.6945 0.0957 0.133 Uiso 1 1 d R
H14R H 0.0535 0.7264 0.1007 0.133 Uiso 1 1 d R
C13R C 0.0267(3) 0.6794(6) -0.0127(5) 0.138(4) Uani 1 1 d .
H15R H -0.0031 0.6862 -0.0206 0.165 Uiso 1 1 d R
H16R H 0.0322 0.6528 -0.0451 0.165 Uiso 1 1 d R
H17R H 0.0406 0.7214 -0.0114 0.165 Uiso 1 1 d R
C2R C 0.12243(19) 0.6615(3) 0.0737(3) 0.0610(14) Uani 1 1 d .
H2R H 0.1190 0.7037 0.0881 0.073 Uiso 1 1 d R
C3R C 0.1638(2) 0.6388(3) 0.0741(3) 0.0639(15) Uani 1 1 d .
H3R H 0.1869 0.6664 0.0892 0.077 Uiso 1 1 d R
C4R C 0.1698(2) 0.5764(3) 0.0525(3) 0.0655(15) Uani 1 1 d .
C41R C 0.2139(2) 0.5532(5) 0.0524(4) 0.090(2) Uani 1 1 d .
H41R H 0.2346 0.5778 0.0827 0.108 Uiso 1 1 d R
H42R H 0.2181 0.5603 0.0123 0.108 Uiso 1 1 d R
H43R H 0.2168 0.5069 0.0623 0.108 Uiso 1 1 d R
C5R C 0.1342(2) 0.5358(3) 0.0312(3) 0.0665(16) Uani 1 1 d .
H5R H 0.1376 0.4936 0.0168 0.080 Uiso 1 1 d R
C6R C 0.0943(2) 0.5568(3) 0.0309(3) 0.0620(15) Uani 1 1 d .
H6R H 0.0714 0.5284 0.0168 0.074 Uiso 1 1 d R
C1S C 0.0913(2) 0.3656(3) 0.2554(4) 0.0730(18) Uani 1 1 d .
C11S C 0.0869(3) 0.3645(4) 0.3211(4) 0.095(2) Uani 1 1 d .
H11S H 0.0703 0.4030 0.3266 0.114 Uiso 1 1 d R
C12S C 0.1258(4) 0.3637(5) 0.3708(4) 0.121(4) Uani 1 1 d .
H12S H 0.1430 0.3271 0.3653 0.146 Uiso 1 1 d R
H13S H 0.1192 0.3593 0.4097 0.146 Uiso 1 1 d R
H14S H 0.1409 0.4043 0.3704 0.146 Uiso 1 1 d R
C13S C 0.0613(4) 0.3020(6) 0.3247(5) 0.146(5) Uani 1 1 d .
H15S H 0.0670 0.2690 0.2973 0.175 Uiso 1 1 d R
H16S H 0.0318 0.3124 0.3130 0.175 Uiso 1 1 d R
H17S H 0.0693 0.2853 0.3662 0.175 Uiso 1 1 d R
C2S C 0.1272(2) 0.3395(3) 0.2401(4) 0.0728(18) Uani 1 1 d .
H2S H 0.1495 0.3228 0.2712 0.087 Uiso 1 1 d R
C3S C 0.1297(2) 0.3386(3) 0.1797(3) 0.0698(17) Uani 1 1 d .
H3S H 0.1538 0.3220 0.1709 0.084 Uiso 1 1 d R
C4S C 0.0955(3) 0.3627(4) 0.1304(4) 0.079(2) Uani 1 1 d .
C41S C 0.0983(3) 0.3606(5) 0.0640(4) 0.103(3) Uani 1 1 d .
H41S H 0.0883 0.3185 0.0461 0.124 Uiso 1 1 d R
H42S H 0.1271 0.3667 0.0633 0.124 Uiso 1 1 d R
H43S H 0.0812 0.3952 0.0407 0.124 Uiso 1 1 d R
C5S C 0.0614(2) 0.3905(3) 0.1462(4) 0.0742(19) Uani 1 1 d .
H5S H 0.0395 0.4085 0.1153 0.089 Uiso 1 1 d R
C6S C 0.0588(2) 0.3923(4) 0.2063(4) 0.0761(19) Uani 1 1 d .
H6S H 0.0354 0.4113 0.2150 0.091 Uiso 1 1 d R
N1A N 0.31716(15) 0.4848(2) 0.40849(19) 0.0507(10) Uani 1 1 d .
C1AA C 0.27421(16) 0.4852(2) 0.3809(2) 0.0448(10) Uani 1 1 d .
C2A C 0.25721(16) 0.4465(2) 0.3269(2) 0.0462(11) Uani 1 1 d .
H2A H 0.2752 0.4200 0.3117 0.055 Uiso 1 1 d R
C3A C 0.21679(18) 0.4475(3) 0.2981(2) 0.0493(12) Uani 1 1 d .
H3A H 0.2069 0.4213 0.2632 0.059 Uiso 1 1 d R
C3AA C 0.18727(16) 0.4880(2) 0.3191(2) 0.0469(11) Uani 1 1 d .
N4A N 0.14597(14) 0.4902(2) 0.2854(2) 0.0526(10) Uani 1 1 d .
C5A C 0.1192(2) 0.5261(3) 0.3083(3) 0.0641(15) Uani 1 1 d .
H5A H 0.0909 0.5281 0.2860 0.077 Uiso 1 1 d R
C6A C 0.1321(2) 0.5601(4) 0.3638(3) 0.0733(18) Uani 1 1 d .
H6A H 0.1124 0.5828 0.3789 0.088 Uiso 1 1 d R
C7A C 0.1732(2) 0.5601(3) 0.3959(3) 0.0671(16) Uani 1 1 d .
H7A H 0.1820 0.5844 0.4323 0.081 Uiso 1 1 d R
C7AA C 0.20249(18) 0.5235(3) 0.3744(2) 0.0509(12) Uani 1 1 d .
C8A C 0.2647(2) 0.5589(3) 0.4604(3) 0.0610(14) Uani 1 1 d .
H8A H 0.2474 0.5840 0.4781 0.073 Uiso 1 1 d R
C8AA C 0.24721(18) 0.5233(2) 0.4056(2) 0.0487(11) Uani 1 1 d .
C9A C 0.3062(2) 0.5566(3) 0.4870(3) 0.0676(17) Uani 1 1 d .
H9A H 0.3176 0.5795 0.5236 0.081 Uiso 1 1 d R
C10A C 0.3324(2) 0.5203(3) 0.4601(3) 0.0596(14) Uani 1 1 d .
H10A H 0.3614 0.5207 0.4784 0.072 Uiso 1 1 d R
N1B N 0.33568(14) 0.6139(2) 0.32838(19) 0.0492(10) Uani 1 1 d .
C1AB C 0.29371(16) 0.6198(2) 0.2983(2) 0.0440(10) Uani 1 1 d .
C2B C 0.27629(16) 0.5812(2) 0.2442(2) 0.0448(10) Uani 1 1 d .
H2B H 0.2939 0.5544 0.2286 0.054 Uiso 1 1 d R
C3B C 0.23480(16) 0.5830(2) 0.2155(2) 0.0461(11) Uani 1 1 d .
H3B H 0.2245 0.5578 0.1800 0.055 Uiso 1 1 d R
C3AB C 0.20604(16) 0.6224(2) 0.2377(2) 0.0434(10) Uani 1 1 d .
N4B N 0.16405(13) 0.6195(2) 0.20896(19) 0.0478(9) Uani 1 1 d .
C5B C 0.13826(19) 0.6567(3) 0.2316(3) 0.0574(13) Uani 1 1 d .
H5B H 0.1094 0.6539 0.2129 0.069 Uiso 1 1 d R
C6B C 0.1517(2) 0.6989(3) 0.2810(3) 0.0625(15) Uani 1 1 d .
H6B H 0.1324 0.7248 0.2942 0.075 Uiso 1 1 d R
C7B C 0.19355(19) 0.7024(3) 0.3104(3) 0.0584(14) Uani 1 1 d .
H7B H 0.2030 0.7305 0.3439 0.070 Uiso 1 1 d R
C7AB C 0.22227(18) 0.6638(2) 0.2901(2) 0.0479(11) Uani 1 1 d .
C8B C 0.2847(2) 0.7009(3) 0.3728(3) 0.0601(14) Uani 1 1 d .
H8B H 0.2681 0.7303 0.3879 0.072 Uiso 1 1 d R
C8AB C 0.26699(17) 0.6626(2) 0.3208(2) 0.0475(11) Uani 1 1 d .
C9B C 0.3274(2) 0.6945(3) 0.4017(3) 0.0682(16) Uani 1 1 d .
H9B H 0.3400 0.7201 0.4361 0.082 Uiso 1 1 d R
C10B C 0.35118(19) 0.6500(3) 0.3792(3) 0.0611(14) Uani 1 1 d .
H10B H 0.3794 0.6447 0.4005 0.073 Uiso 1 1 d R
N1N N 0.2734(3) 0.7305(4) 0.1633(4) 0.107(2) Uiso 1 1 d D
O1N O 0.2385(3) 0.7430(4) 0.1704(5) 0.157(4) Uiso 1 1 d D
O2N O 0.3082(3) 0.7363(5) 0.2017(4) 0.166(4) Uiso 1 1 d D
O3N O 0.2720(4) 0.6886(6) 0.1210(5) 0.212(5) Uiso 1 1 d D
N2N N -0.0212(3) 0.5221(5) 0.1046(4) 0.132(3) Uiso 1 1 d D
O4N O -0.0483(3) 0.5652(5) 0.0773(4) 0.165(3) Uiso 1 1 d D
O5N O 0.0031(4) 0.5335(6) 0.1552(5) 0.229(5) Uiso 1 1 d D
O6N O -0.0040(4) 0.4949(6) 0.0661(5) 0.229(5) Uiso 1 1 d D
N3N N 0.2225(4) 0.3732(8) 0.0875(6) 0.227(6) Uiso 1 1 d D
O7N O 0.2584(3) 0.3467(6) 0.0867(5) 0.198(4) Uiso 1 1 d D
O8N O 0.2195(4) 0.3954(7) 0.1366(5) 0.225(5) Uiso 1 1 d D
O9N O 0.1940(4) 0.3807(8) 0.0393(6) 0.256(6) Uiso 1 1 d D
N4N N 0.4528(5) 0.531(2) 0.5519(11) 0.47(2) Uiso 1 1 d D
O10N O 0.4608(5) 0.5104(9) 0.5032(7) 0.265(6) Uiso 1 1 d D
O11N O 0.4807(6) 0.5557(11) 0.5956(8) 0.344(10) Uiso 1 1 d D
O12N O 0.4162(6) 0.540(2) 0.5562(13) 0.53(2) Uiso 1 1 d D
O1W O 0.3262(3) 0.3848(5) 0.1953(5) 0.170(3) Uiso 1 1 d .
O2W O 0.2167(7) 0.2710(11) -0.0237(11) 0.331(10) Uiso 1 1 d .
O3W O 0.2548(6) 0.3258(10) 0.2284(9) 0.244(8) Uiso 0.75 1 d P
O4W O 0.3666(8) 0.3432(14) 0.1208(13) 0.319(11) Uiso 0.75 1 d P
O5W O -0.0208(7) 0.6070(12) 0.2382(12) 0.215(10) Uiso 0.50 1 d P

loop_
_atom_site_aniso_label
_atom_site_aniso_U_11
_atom_site_aniso_U_22
_atom_site_aniso_U_33
_atom_site_aniso_U_23
_atom_site_aniso_U_13
_atom_site_aniso_U_12
Ru1 0.0532(3) 0.0426(2) 0.0419(2) 0.00129(16) 0.00634(19) 0.00307(17)
Ru2 0.0439(3) 0.0431(2) 0.0515(3) 0.00235(17) 0.00527(19) -0.00230(16)
O1 0.051(2) 0.0472(19) 0.0443(18) 0.0019(15) 0.0043(15) -0.0069(15)
O2 0.058(2) 0.052(2) 0.051(2) 0.0021(16) -0.0024(17) -0.0050(17)
C1P 0.084(4) 0.049(3) 0.050(3) 0.006(2) 0.012(3) 0.008(3)
C11P 0.148(8) 0.059(4) 0.063(4) 0.008(3) 0.049(5) 0.007(4)
C12P 0.140(9) 0.136(9) 0.126(8) 0.060(7) 0.083(7) 0.045(7)
C13P 0.170(9) 0.102(7) 0.068(5) 0.036(5) 0.040(5) 0.022(6)
C2P 0.093(5) 0.062(4) 0.060(4) 0.009(3) -0.010(4) 0.010(4)
C3P 0.059(4) 0.076(5) 0.107(6) 0.022(4) 0.014(4) 0.014(3)
C4P 0.102(6) 0.059(4) 0.095(5) 0.016(4) 0.050(5) 0.028(4)
C41P 0.142(8) 0.086(6) 0.144(8) 0.018(5) 0.091(7) 0.031(6)
C5P 0.101(5) 0.045(3) 0.058(3) 0.001(2) 0.028(3) 0.007(3)
C6P 0.081(4) 0.041(3) 0.057(3) 0.004(2) 0.019(3) 0.001(3)
C1Q 0.053(3) 0.074(4) 0.096(5) -0.014(4) 0.030(3) -0.015(3)
C11Q 0.066(5) 0.168(10) 0.127(7) -0.059(7) 0.019(5) -0.054(6)
C12Q 0.068(6) 0.274(17) 0.149(10) -0.046(11) 0.021(6) -0.074(8)
C13Q 0.094(8) 0.37(3) 0.42(3) -0.33(3) 0.038(12) -0.066(12)
C2Q 0.081(5) 0.052(4) 0.148(8) 0.007(4) 0.057(5) -0.006(3)
C3Q 0.075(5) 0.085(5) 0.103(6) 0.045(5) 0.035(4) 0.010(4)
C4Q 0.065(4) 0.092(5) 0.058(4) 0.024(3) 0.019(3) -0.002(3)
C41Q 0.107(7) 0.188(11) 0.047(4) 0.020(5) 0.000(4) -0.026(7)
C5Q 0.078(4) 0.065(4) 0.068(4) -0.007(3) 0.033(3) -0.009(3)
C6Q 0.058(3) 0.070(4) 0.076(4) 0.000(3) 0.023(3) 0.005(3)
Ru3 0.0440(2) 0.0442(2) 0.0438(2) 0.00159(16) 0.00640(18) -0.00055(16)
Ru4 0.0462(3) 0.0475(3) 0.0569(3) 0.00746(18) 0.0089(2) -0.00038(17)
O3 0.0464(19) 0.050(2) 0.052(2) 0.0020(16) 0.0080(15) 0.0028(15)
O4 0.050(2) 0.055(2) 0.059(2) 0.0104(17) 0.0131(17) 0.0048(16)
C1R 0.056(3) 0.057(3) 0.055(3) 0.014(3) 0.003(2) -0.003(3)
C11R 0.053(3) 0.061(4) 0.101(5) 0.012(4) 0.002(3) -0.003(3)
C12R 0.070(5) 0.125(8) 0.136(8) 0.001(6) 0.024(5) 0.023(5)
C13R 0.072(5) 0.178(11) 0.138(8) 0.075(8) -0.015(5) 0.009(6)
C2R 0.062(4) 0.054(3) 0.060(3) 0.009(3) 0.003(3) -0.003(3)
C3R 0.064(4) 0.069(4) 0.056(3) 0.008(3) 0.010(3) -0.012(3)
C4R 0.068(4) 0.079(4) 0.049(3) 0.007(3) 0.015(3) 0.000(3)
C41R 0.075(5) 0.128(7) 0.078(5) -0.005(5) 0.038(4) 0.005(4)
C5R 0.089(5) 0.064(4) 0.044(3) -0.001(3) 0.013(3) -0.004(3)
C6R 0.063(4) 0.060(3) 0.054(3) 0.006(3) 0.000(3) -0.010(3)
C1S 0.073(4) 0.060(4) 0.088(5) 0.015(3) 0.026(4) -0.004(3)
C11S 0.116(7) 0.084(5) 0.093(6) 0.027(4) 0.041(5) -0.006(5)
C12S 0.193(11) 0.090(6) 0.086(6) 0.024(5) 0.047(7) -0.014(7)
C13S 0.175(11) 0.144(10) 0.124(8) 0.039(7) 0.052(8) -0.056(9)
C2S 0.074(4) 0.049(3) 0.087(5) 0.015(3) 0.008(4) 0.004(3)
C3S 0.073(4) 0.048(3) 0.089(5) -0.004(3) 0.022(4) -0.005(3)
C4S 0.084(5) 0.064(4) 0.082(5) -0.005(3) 0.010(4) -0.024(4)
C41S 0.124(7) 0.105(6) 0.077(5) -0.023(5) 0.020(5) -0.038(6)
C5S 0.052(3) 0.068(4) 0.090(5) 0.012(3) -0.002(3) -0.014(3)
C6S 0.057(4) 0.068(4) 0.101(6) 0.016(4) 0.017(4) -0.005(3)
N1A 0.062(3) 0.046(2) 0.042(2) -0.0021(17) 0.0093(19) 0.003(2)
C1AA 0.055(3) 0.041(2) 0.039(2) 0.0035(19) 0.013(2) 0.001(2)
C2A 0.052(3) 0.042(2) 0.044(3) -0.001(2) 0.013(2) 0.007(2)
C3A 0.062(3) 0.044(3) 0.041(3) -0.006(2) 0.013(2) 0.001(2)
C3AA 0.052(3) 0.044(3) 0.047(3) 0.006(2) 0.017(2) 0.002(2)
N4A 0.053(3) 0.054(3) 0.053(2) 0.008(2) 0.019(2) 0.005(2)
C5A 0.060(3) 0.069(4) 0.069(4) 0.012(3) 0.027(3) 0.012(3)
C6A 0.077(4) 0.079(4) 0.071(4) -0.001(3) 0.032(4) 0.021(3)
C7A 0.085(5) 0.066(4) 0.059(3) -0.002(3) 0.035(3) 0.014(3)
C7AA 0.065(3) 0.047(3) 0.046(3) 0.008(2) 0.024(2) 0.008(2)
C8A 0.077(4) 0.060(3) 0.051(3) -0.010(2) 0.024(3) -0.004(3)
C8AA 0.065(3) 0.043(3) 0.041(2) 0.001(2) 0.019(2) -0.002(2)
C9A 0.090(5) 0.064(4) 0.047(3) -0.019(3) 0.016(3) -0.004(3)
C10A 0.067(4) 0.060(3) 0.046(3) -0.006(2) 0.005(3) -0.003(3)
N1B 0.051(2) 0.045(2) 0.046(2) -0.0044(18) 0.0038(18) -0.0042(19)
C1AB 0.050(3) 0.037(2) 0.042(2) 0.0000(19) 0.008(2) -0.002(2)
C2B 0.050(3) 0.040(2) 0.041(2) -0.0031(19) 0.008(2) 0.001(2)
C3B 0.050(3) 0.044(3) 0.042(2) -0.007(2) 0.009(2) 0.000(2)
C3AB 0.050(3) 0.038(2) 0.041(2) -0.0006(19) 0.012(2) 0.002(2)
N4B 0.051(2) 0.044(2) 0.049(2) 0.0018(18) 0.0143(19) 0.0046(18)
C5B 0.055(3) 0.059(3) 0.059(3) -0.001(3) 0.016(3) 0.008(3)
C6B 0.067(4) 0.053(3) 0.073(4) -0.006(3) 0.030(3) 0.012(3)
C7B 0.069(4) 0.051(3) 0.056(3) -0.012(2) 0.019(3) 0.006(3)
C7AB 0.062(3) 0.039(2) 0.042(3) 0.0019(19) 0.014(2) 0.004(2)
C8B 0.075(4) 0.050(3) 0.051(3) -0.013(2) 0.009(3) 0.002(3)
C8AB 0.062(3) 0.035(2) 0.042(2) -0.0014(19) 0.008(2) -0.002(2)
C9B 0.079(4) 0.060(4) 0.055(3) -0.015(3) 0.001(3) -0.010(3)
C10B 0.060(3) 0.057(3) 0.055(3) -0.012(3) -0.003(3) -0.005(3)

loop_
_atom_type_symbol
_atom_type_description
_atom_type_scat_dispersion_real
_atom_type_scat_dispersion_imag
_atom_type_scat_source
C C 0.0033 0.0016 'International Tables Vol C Tables 4.2.6.8 and 6.1.1.4'
H H 0.0000 0.0000 'International Tables Vol C Tables 4.2.6.8 and 6.1.1.4'
N N 0.0061 0.0033 'International Tables Vol C Tables 4.2.6.8 and 6.1.1.4'
O O 0.0106 0.0060 'International Tables Vol C Tables 4.2.6.8 and 6.1.1.4'
Ru Ru -1.2594 0.8363 'International Tables Vol C Tables 4.2.6.8 and 6.1.1.4'

loop_
_geom_angle_atom_site_label_1
_geom_angle_atom_site_label_2
_geom_angle_atom_site_label_3
_geom_angle
O1 Ru1 O2 73.99(14)
O1 Ru1 N1A 85.49(15)
O2 Ru1 N1A 82.40(17)
O1 Ru1 C2P 165.7(3)
O2 Ru1 C2P 102.9(2)
N1A Ru1 C2P 108.1(3)
O1 Ru1 C5P 94.62(19)
O2 Ru1 C5P 146.1(2)
N1A Ru1 C5P 129.3(2)
C2P Ru1 C5P 80.3(3)
O1 Ru1 C3P 127.1(3)
O2 Ru1 C3P 93.5(2)
N1A Ru1 C3P 144.8(3)
C2P Ru1 C3P 38.6(3)
C5P Ru1 C3P 67.7(3)
O1 Ru1 C6P 116.07(19)
O2 Ru1 C6P 169.93(19)
N1A Ru1 C6P 98.3(2)
C2P Ru1 C6P 67.3(3)
C5P Ru1 C6P 37.5(2)
C3P Ru1 C6P 80.1(3)
O1 Ru1 C4P 99.8(2)
O2 Ru1 C4P 110.8(3)
N1A Ru1 C4P 166.7(2)
C2P Ru1 C4P 67.9(3)
C5P Ru1 C4P 38.5(3)
C3P Ru1 C4P 36.5(3)
C6P Ru1 C4P 68.4(3)
O1 Ru1 C1P 151.5(2)
O2 Ru1 C1P 132.82(19)
N1A Ru1 C1P 88.7(2)
C2P Ru1 C1P 37.3(3)
C5P Ru1 C1P 68.0(2)
C3P Ru1 C1P 68.6(3)
C6P Ru1 C1P 37.4(2)
C4P Ru1 C1P 80.8(2)
O2 Ru2 O1 73.78(14)
O2 Ru2 C6Q 97.8(2)
O1 Ru2 C6Q 116.5(2)
O2 Ru2 N1B 82.38(16)
O1 Ru2 N1B 86.67(15)
C6Q Ru2 N1B 156.0(2)
O2 Ru2 C5Q 123.4(2)
O1 Ru2 C5Q 95.2(2)
C6Q Ru2 C5Q 37.7(2)
N1B Ru2 C5Q 153.7(2)
O2 Ru2 C2Q 121.6(3)
O1 Ru2 C2Q 164.1(3)
C6Q Ru2 C2Q 68.0(3)
N1B Ru2 C2Q 91.4(2)
C5Q Ru2 C2Q 79.7(3)
O2 Ru2 C3Q 158.8(3)
O1 Ru2 C3Q 126.1(3)
C6Q Ru2 C3Q 80.3(3)
N1B Ru2 C3Q 90.9(2)
C5Q Ru2 C3Q 66.9(3)
C2Q Ru2 C3Q 38.0(3)
O2 Ru2 C1Q 97.0(2)
O1 Ru2 C1Q 153.5(2)
C6Q Ru2 C1Q 38.8(3)
N1B Ru2 C1Q 117.2(2)
C5Q Ru2 C1Q 68.8(3)
C2Q Ru2 C1Q 37.2(3)
C3Q Ru2 C1Q 68.2(3)
O2 Ru2 C4Q 159.6(2)
O1 Ru2 C4Q 98.7(2)
C6Q Ru2 C4Q 68.0(3)
N1B Ru2 C4Q 116.7(2)
C5Q Ru2 C4Q 37.1(3)
C2Q Ru2 C4Q 68.1(3)
C3Q Ru2 C4Q 37.3(3)
C1Q Ru2 C4Q 81.3(3)
Ru1 O1 Ru2 104.87(14)
Ru1 O2 Ru2 104.85(16)
C2P C1P C6P 117.5(6)
C2P C1P C11P 121.0(6)
C6P C1P C11P 121.5(7)
C2P C1P Ru1 68.6(4)
C6P C1P Ru1 70.5(3)
C11P C1P Ru1 131.9(4)
C12P C11P C1P 115.9(7)
C12P C11P C13P 111.7(7)
C1P C11P C13P 106.7(7)
C1P C2P C3P 121.9(7)
C1P C2P Ru1 74.1(4)
C3P C2P Ru1 71.3(4)
C4P C3P C2P 120.8(7)
C4P C3P Ru1 73.3(4)
C2P C3P Ru1 70.0(4)
C3P C4P C5P 118.0(6)
C3P C4P C41P 121.9(9)
C5P C4P C41P 120.1(8)
C3P C4P Ru1 70.2(4)
C5P C4P Ru1 69.0(4)
C41P C4P Ru1 130.1(5)
C6P C5P C4P 121.2(6)
C6P C5P Ru1 72.9(3)
C4P C5P Ru1 72.5(4)
C5P C6P C1P 120.5(6)
C5P C6P Ru1 69.7(3)
C1P C6P Ru1 72.1(3)
C2Q C1Q C6Q 116.9(7)
C2Q C1Q C11Q 123.0(8)
C6Q C1Q C11Q 120.2(8)
C2Q C1Q Ru2 70.7(4)
C6Q C1Q Ru2 68.7(3)
C11Q C1Q Ru2 130.3(6)
C13Q C11Q C1Q 117.7(11)
C13Q C11Q C12Q 111.1(11)
C1Q C11Q C12Q 106.8(8)
C1Q C2Q C3Q 121.4(7)
C1Q C2Q Ru2 72.2(4)
C3Q C2Q Ru2 71.0(4)
C4Q C3Q C2Q 120.9(7)
C4Q C3Q Ru2 72.4(4)
C2Q C3Q Ru2 70.9(4)
C5Q C4Q C3Q 118.0(7)
C5Q C4Q C41Q 121.3(8)
C3Q C4Q C41Q 120.6(8)
C5Q C4Q Ru2 69.9(4)
C3Q C4Q Ru2 70.4(4)
C41Q C4Q Ru2 128.9(5)
C4Q C5Q C6Q 122.1(7)
C4Q C5Q Ru2 73.1(4)
C6Q C5Q Ru2 70.4(4)
C5Q C6Q C1Q 120.6(6)
C5Q C6Q Ru2 71.9(4)
C1Q C6Q Ru2 72.5(4)
O3 Ru3 O4 74.35(14)
O3 Ru3 C3R 126.8(2)
O4 Ru3 C3R 157.4(2)
O3 Ru3 N4B 86.34(15)
O4 Ru3 N4B 82.96(16)
C3R Ru3 N4B 90.1(2)
O3 Ru3 C5R 95.7(2)
O4 Ru3 C5R 123.6(2)
C3R Ru3 C5R 67.1(2)
N4B Ru3 C5R 152.9(2)
O3 Ru3 C6R 116.74(19)
O4 Ru3 C6R 98.0(2)
C3R Ru3 C6R 80.0(2)
N4B Ru3 C6R 156.4(2)
C5R Ru3 C6R 37.1(2)
O3 Ru3 C2R 165.4(2)
O4 Ru3 C2R 119.7(2)
C3R Ru3 C2R 38.7(2)
N4B Ru3 C2R 91.4(2)
C5R Ru3 C2R 79.8(2)
C6R Ru3 C2R 67.5(2)
O3 Ru3 C4R 99.4(2)
O4 Ru3 C4R 160.6(2)
C3R Ru3 C4R 37.2(2)
N4B Ru3 C4R 115.4(2)
C5R Ru3 C4R 37.6(2)
C6R Ru3 C4R 67.9(2)
C2R Ru3 C4R 68.6(3)
O3 Ru3 C1R 152.67(19)
O4 Ru3 C1R 96.13(19)
C3R Ru3 C1R 68.4(2)
N4B Ru3 C1R 118.4(2)
C5R Ru3 C1R 67.9(3)
C6R Ru3 C1R 38.0(2)
C2R Ru3 C1R 37.0(2)
C4R Ru3 C1R 81.0(2)
O3 Ru4 O4 74.38(14)
O3 Ru4 N4A 85.19(16)
O4 Ru4 N4A 82.69(16)
O3 Ru4 C5S 124.9(2)
O4 Ru4 C5S 93.2(2)
N4A Ru4 C5S 147.4(3)
O3 Ru4 C6S 161.9(2)
O4 Ru4 C6S 99.7(2)
N4A Ru4 C6S 111.4(3)
C5S Ru4 C6S 37.3(3)
O3 Ru4 C3S 96.1(2)
O4 Ru4 C3S 149.4(2)
N4A Ru4 C3S 126.2(2)
C5S Ru4 C3S 68.1(3)
C6S Ru4 C3S 80.3(3)
O3 Ru4 C2S 119.1(2)
O4 Ru4 C2S 166.5(2)
N4A Ru4 C2S 96.6(2)
C5S Ru4 C2S 80.1(3)
C6S Ru4 C2S 67.9(3)
C3S Ru4 C2S 37.2(3)
O3 Ru4 C4S 98.7(2)
O4 Ru4 C4S 113.0(2)
N4A Ru4 C4S 164.3(2)
C5S Ru4 C4S 37.2(3)
C6S Ru4 C4S 67.5(3)
C3S Ru4 C4S 38.4(3)
C2S Ru4 C4S 68.1(3)
O3 Ru4 C1S 155.3(2)
O4 Ru4 C1S 128.8(2)
N4A Ru4 C1S 89.6(2)
C5S Ru4 C1S 67.9(3)
C6S Ru4 C1S 37.9(3)
C3S Ru4 C1S 67.9(3)
C2S Ru4 C1S 37.7(3)
C4S Ru4 C1S 80.5(3)
Ru4 O3 Ru3 105.11(15)
Ru4 O4 Ru3 104.17(16)
C2R C1R C6R 118.1(6)
C2R C1R C11R 121.9(6)
C6R C1R C11R 120.0(6)
C2R C1R Ru3 70.4(3)
C6R C1R Ru3 69.9(3)
C11R C1R Ru3 132.7(4)
C12R C11R C13R 111.7(8)
C12R C11R C1R 115.9(6)
C13R C11R C1R 107.1(7)
C1R C2R C3R 120.4(6)
C1R C2R Ru3 72.6(3)
C3R C2R Ru3 70.3(3)
C4R C3R C2R 121.0(6)
C4R C3R Ru3 72.8(4)
C2R C3R Ru3 70.9(3)
C3R C4R C5R 117.7(6)
C3R C4R C41R 120.5(6)
C5R C4R C41R 121.9(7)
C3R C4R Ru3 70.0(4)
C5R C4R Ru3 70.0(4)
C41R C4R Ru3 131.0(5)
C6R C5R C4R 122.0(6)
C6R C5R Ru3 71.5(4)
C4R C5R Ru3 72.3(4)
C5R C6R C1R 120.8(6)
C5R C6R Ru3 71.4(3)
C1R C6R Ru3 72.1(3)
C2S C1S C6S 117.1(7)
C2S C1S C11S 122.3(7)
C6S C1S C11S 120.6(7)
C2S C1S Ru4 69.7(4)
C6S C1S Ru4 68.9(4)
C11S C1S Ru4 133.3(5)
C12S C11S C1S 116.8(8)
C12S C11S C13S 109.4(8)
C1S C11S C13S 105.2(8)
C3S C2S C1S 121.2(6)
C3S C2S Ru4 70.7(4)
C1S C2S Ru4 72.6(4)
C2S C3S C4S 120.8(7)
C2S C3S Ru4 72.0(4)
C4S C3S Ru4 72.4(4)
C5S C4S C3S 117.4(7)
C5S C4S C41S 122.1(8)
C3S C4S C41S 120.4(8)
C5S C4S Ru4 69.4(4)
C3S C4S Ru4 69.2(4)
C41S C4S Ru4 130.3(5)
C6S C5S C4S 122.1(7)
C6S C5S Ru4 71.6(4)
C4S C5S Ru4 73.4(4)
C5S C6S C1S 121.3(7)
C5S C6S Ru4 71.1(4)
C1S C6S Ru4 73.2(4)
C10A N1A C1AA 118.9(5)
C10A N1A Ru1 114.3(4)
C1AA N1A Ru1 126.7(3)
N1A C1AA C8AA 120.5(5)
N1A C1AA C2A 119.8(4)
C8AA C1AA C2A 119.6(5)
C3A C2A C1AA 121.6(5)
C2A C3A C3AA 121.9(5)
N4A C3AA C7AA 122.5(5)
N4A C3AA C3A 119.6(5)
C7AA C3AA C3A 117.9(5)
C5A N4A C3AA 117.5(5)
C5A N4A Ru4 114.4(4)
C3AA N4A Ru4 128.0(4)
N4A C5A C6A 122.5(6)
C7A C6A C5A 120.0(6)
C6A C7A C7AA 119.9(6)
C7A C7AA C3AA 117.5(5)
C7A C7AA C8AA 122.5(5)
C3AA C7AA C8AA 120.0(5)
C9A C8A C8AA 120.0(6)
C1AA C8AA C8A 118.4(5)
C1AA C8AA C7AA 118.7(5)
C8A C8AA C7AA 122.9(5)
C8A C9A C10A 120.3(5)
N1A C10A C9A 121.9(6)
C10B N1B C1AB 118.4(5)
C10B N1B Ru2 115.0(4)
C1AB N1B Ru2 126.4(3)
N1B C1AB C8AB 121.1(4)
N1B C1AB C2B 119.5(4)
C8AB C1AB C2B 119.4(4)
C3B C2B C1AB 121.1(5)
C2B C3B C3AB 122.0(5)
N4B C3AB C7AB 121.6(4)
N4B C3AB C3B 119.6(4)
C7AB C3AB C3B 118.8(5)
C5B N4B C3AB 117.6(5)
C5B N4B Ru3 116.1(4)
C3AB N4B Ru3 125.9(3)
N4B C5B C6B 124.0(5)
C7B C6B C5B 119.1(5)
C6B C7B C7AB 120.1(5)
C7B C7AB C3AB 117.5(5)
C7B C7AB C8AB 123.1(5)
C3AB C7AB C8AB 119.3(4)
C9B C8B C8AB 118.9(5)
C8B C8AB C1AB 118.6(5)
C8B C8AB C7AB 122.1(5)
C1AB C8AB C7AB 119.2(4)
C10B C9B C8B 119.6(5)
N1B C10B C9B 123.3(5)
O1N N1N O2N 127.6(9)
O1N N1N O3N 113.0(9)
O2N N1N O3N 115.3(9)
O5N N2N O6N 114.5(10)
O5N N2N O4N 120.9(10)
O6N N2N O4N 110.3(9)
O8N N3N O9N 121.4(12)
O8N N3N O7N 117.3(11)
O9N N3N O7N 121.1(11)
O12N N4N O11N 114.0(13)
O12N N4N O10N 123.0(14)
O11N N4N O10N 122.0(14)

loop_
_geom_bond_atom_site_label_1
_geom_bond_atom_site_label_2
_geom_bond_distance
Ru1 O1 2.084(3)
Ru1 O2 2.085(4)
Ru1 N1A 2.142(4)
Ru1 C2P 2.144(6)
Ru1 C5P 2.153(6)
Ru1 C3P 2.161(7)
Ru1 C6P 2.194(6)
Ru1 C4P 2.199(6)
Ru1 C1P 2.215(6)
Ru2 O2 2.089(4)
Ru2 O1 2.090(3)
Ru2 C6Q 2.144(6)
Ru2 N1B 2.153(4)
Ru2 C5Q 2.163(6)
Ru2 C2Q 2.177(7)
Ru2 C3Q 2.178(7)
Ru2 C1Q 2.196(6)
Ru2 C4Q 2.204(6)
C1P C2P 1.396(10)
C1P C6P 1.416(8)
C1P C11P 1.517(9)
C11P C12P 1.471(13)
C11P C13P 1.559(10)
C2P C3P 1.425(11)
C3P C4P 1.365(11)
C4P C5P 1.437(11)
C4P C41P 1.521(11)
C5P C6P 1.397(9)
C1Q C2Q 1.393(11)
C1Q C6Q 1.443(10)
C1Q C11Q 1.514(11)
C11Q C13Q 1.413(15)
C11Q C12Q 1.520(13)
C2Q C3Q 1.419(12)
C3Q C4Q 1.400(11)
C4Q C5Q 1.389(10)
C4Q C41Q 1.508(10)
C5Q C6Q 1.391(9)
Ru3 O3 2.087(4)
Ru3 O4 2.100(4)
Ru3 C3R 2.158(6)
Ru3 N4B 2.163(4)
Ru3 C5R 2.163(6)
Ru3 C6R 2.165(6)
Ru3 C2R 2.166(6)
Ru3 C4R 2.193(6)
Ru3 C1R 2.194(6)
Ru4 O3 2.086(4)
Ru4 O4 2.099(4)
Ru4 N4A 2.132(5)
Ru4 C5S 2.150(6)
Ru4 C6S 2.157(7)
Ru4 C3S 2.159(6)
Ru4 C2S 2.175(6)
Ru4 C4S 2.200(7)
Ru4 C1S 2.213(6)
C1R C2R 1.385(8)
C1R C6R 1.420(9)
C1R C11R 1.520(9)
C11R C12R 1.474(12)
C11R C13R 1.512(11)
C2R C3R 1.434(9)
C3R C4R 1.386(9)
C4R C5R 1.405(9)
C4R C41R 1.525(9)
C5R C6R 1.378(9)
C1S C2S 1.418(10)
C1S C6S 1.419(10)
C1S C11S 1.524(11)
C11S C12S 1.455(13)
C11S C13S 1.534(12)
C2S C3S 1.384(10)
C3S C4S 1.435(10)
C4S C5S 1.388(11)
C4S C41S 1.520(11)
C5S C6S 1.378(11)
N1A C10A 1.342(7)
N1A C1AA 1.382(7)
C1AA C8AA 1.400(7)
C1AA C2A 1.425(7)
C2A C3A 1.313(7)
C3A C3AA 1.444(7)
C3AA N4A 1.366(7)
C3AA C7AA 1.406(7)
N4A C5A 1.348(7)
C5A C6A 1.387(10)
C6A C7A 1.351(10)
C7A C7AA 1.403(8)
C7AA C8AA 1.450(8)
C8A C9A 1.336(9)
C8A C8AA 1.409(7)
C9A C10A 1.389(9)
N1B C10B 1.337(7)
N1B C1AB 1.370(6)
C1AB C8AB 1.421(7)
C1AB C2B 1.428(7)
C2B C3B 1.344(7)
C3B C3AB 1.428(7)
C3AB N4B 1.360(6)
C3AB C7AB 1.426(7)
N4B C5B 1.334(7)
C5B C6B 1.377(8)
C6B C7B 1.358(9)
C7B C7AB 1.394(7)
C7AB C8AB 1.447(8)
C8B C9B 1.388(9)
C8B C8AB 1.392(7)
C9B C10B 1.374(9)
N1N O1N 1.231(7)
N1N O2N 1.238(7)
N1N O3N 1.265(8)
N2N O5N 1.223(8)
N2N O6N 1.279(8)
N2N O4N 1.279(8)
N3N O8N 1.222(8)
N3N O9N 1.236(8)
N3N O7N 1.302(8)
N4N O12N 1.247(9)
N4N O11N 1.251(9)
N4N O10N 1.267(9)
